data_2019578
loop_
_publ_author_name
'Tang, Long'
'Fu, Feng'
'Wang, Ji-Jiang'
'Liu, Qi-Rui'
'Zhao, Hang-Hang'

_publ_section_title
;
 A one-dimensional cobalt(II) coordination polymer based on
 2,4'-oxydibenzoic acid:
 poly[[[diaquabis[2-(4-carboxyphenoxy)benzoato-\k<i>O</i>^1^]cobalt(II)]-\m-4,4'-bipyridine-\k^2^<i>N</i>:<i>N</i>']
 dihydrate]
;
_journal_issue 7
_journal_name_full 'Acta Crystallographica Section C'
_journal_page_first 654
_journal_page_last 658
_journal_paper_doi 10.1107/S2053229614012066
_journal_volume 70
_journal_year 2014
_chemical_formula_iupac '[Co (C14 H9 O5)2 (C10 H8 N2) (H2 O1)2], 2H2 O1'
_chemical_formula_sum 'C38 H34 Co N2 O14'
_chemical_formula_weight 801.60
_chemical_name_systematic
'Poly[[[diaquabis[2-(4-carboxyphenoxy)benzoato-\k<i>O</i>^1^]cobalt(II)]-\m-4,4'-bipyridine-\k^2^<i>N</i>:<i>N</i>'] dihydrate]'
_space_group_IT_number 13
_symmetry_cell_setting monoclinic
_symmetry_space_group_name_Hall '-P 2yac'
_symmetry_space_group_name_H-M 'P 1 2/n 1'
_atom_sites_solution_hydrogens geom
_atom_sites_solution_primary direct
_atom_sites_solution_secondary difmap
_audit_creation_method SHELXL-97
_cell_angle_alpha 90.00
_cell_angle_beta 107.2830(10)
_cell_angle_gamma 90.00
_cell_formula_units_Z 2
_cell_length_a 12.3557(10)
_cell_length_b 11.3518(9)
_cell_length_c 13.6847(11)
_cell_measurement_temperature 296(2)
_cell_volume 1832.7(3)
_computing_cell_refinement 'SAINT (Bruker, 2000)'
_computing_data_collection 'SMART (Bruker, 2000)'
_computing_data_reduction 'SAINT (Bruker, 2000)'
_computing_molecular_graphics 'DIAMOND (Brandenburg, 1999)'
_computing_publication_material 'SHELXTL (Bruker, 2000)'
_computing_structure_refinement 'SHELXL97 (Sheldrick, 2008)'
_computing_structure_solution 'SHELXS97 (Sheldrick, 2008)'
_diffrn_ambient_temperature 296(2)
_diffrn_measured_fraction_theta_full 0.998
_diffrn_measured_fraction_theta_max 0.998
_diffrn_measurement_device_type 'Bruker SMART'
_diffrn_measurement_method '\f and \w scans'
_diffrn_radiation_monochromator graphite
_diffrn_radiation_source 'fine-focus sealed tube'
_diffrn_radiation_type MoK\a
_diffrn_radiation_wavelength 0.71073
_diffrn_reflns_av_R_equivalents 0.0185
_diffrn_reflns_av_sigmaI/netI 0.0214
_diffrn_reflns_limit_h_max 14
_diffrn_reflns_limit_h_min -14
_diffrn_reflns_limit_k_max 10
_diffrn_reflns_limit_k_min -13
_diffrn_reflns_limit_l_max 12
_diffrn_reflns_limit_l_min -16
_diffrn_reflns_number 8755
_diffrn_reflns_theta_full 25.00
_diffrn_reflns_theta_max 25.00
_diffrn_reflns_theta_min 2.38
_exptl_absorpt_coefficient_mu 0.542
_exptl_absorpt_correction_T_max 0.7457
_exptl_absorpt_correction_T_min 0.6572
_exptl_absorpt_correction_type multi-scan
_exptl_absorpt_process_details '(SADABS; Bruker, 2000)'
_exptl_crystal_colour red
_exptl_crystal_density_diffrn 1.453
_exptl_crystal_density_method 'not measured'
_exptl_crystal_description block
_exptl_crystal_F_000 830
_exptl_crystal_size_max 0.35
_exptl_crystal_size_mid 0.28
_exptl_crystal_size_min 0.26
_refine_diff_density_max 0.313
_refine_diff_density_min -0.270
_refine_ls_extinction_method none
_refine_ls_goodness_of_fit_ref 1.064
_refine_ls_hydrogen_treatment mixed
_refine_ls_matrix_type full
_refine_ls_number_parameters 265
_refine_ls_number_reflns 3230
_refine_ls_number_restraints 0
_refine_ls_restrained_S_all 1.064
_refine_ls_R_factor_all 0.0350
_refine_ls_R_factor_gt 0.0307
_refine_ls_shift/su_max 0.001
_refine_ls_shift/su_mean 0.000
_refine_ls_structure_factor_coef Fsqd
_refine_ls_weighting_details 'calc w=1/[\s^2^(Fo^2^)+(0.0404P)^2^+0.9833P] where P=(Fo^2^+2Fc^2^)/3'
_refine_ls_weighting_scheme calc
_refine_ls_wR_factor_gt 0.0812
_refine_ls_wR_factor_ref 0.0852
_reflns_number_gt 2915
_reflns_number_total 3230
_reflns_threshold_expression I>2sigma(I)
_cod_data_source_file fn3172sup1.cf
_cod_data_source_block I
_cod_depositor_comments 'Adding full bibliography for 2019578.cif.'
_cod_original_sg_symbol_H-M 'P 2/n'
_cod_database_code 2019578
_cod_database_fobs_code 2019578

loop_
_symmetry_equiv_pos_as_xyz
'x, y, z'
'-x+1/2, y, -z+1/2'
'-x, -y, -z'
'x-1/2, -y, z-1/2'

loop_
_atom_site_type_symbol
_atom_site_label
_atom_site_fract_x
_atom_site_fract_y
_atom_site_fract_z
_atom_site_U_iso_or_equiv
_atom_site_adp_type
_atom_site_calc_flag
_atom_site_refinement_flags
_atom_site_occupancy
_atom_site_symmetry_multiplicity
N N2 0.7500 -0.16227(17) 0.7500 0.0320(5) Uani d S 1 2
C C20 0.7139(2) -0.10090(17) 0.81741(16) 0.0443(5) Uani d . 1 1
H H20 0.6873 -0.1420 0.8644 0.053 Uiso calc R 1 1
Co Co1 0.7500 0.64962(3) 0.7500 0.02490(12) Uani d S 1 2
N N1 0.7500 0.46019(17) 0.7500 0.0290(4) Uani d S 1 2
O O1 0.70915(10) 0.64978(10) 0.58866(9) 0.0299(3) Uani d . 1 1
C C18 0.7500 0.0836(2) 0.7500 0.0294(5) Uani d S 1 2
C C17 0.7500 0.2143(2) 0.7500 0.0293(5) Uani d S 1 2
C C2 0.61027(15) 0.66629(16) 0.41257(13) 0.0309(4) Uani d . 1 1
O O7 0.92158(11) 0.65737(13) 0.75542(10) 0.0367(3) Uani d . 1 1
H H7A 0.9613 0.6583 0.8153 0.055 Uiso calc R 1 1
O O9 0.90140(14) 0.57344(17) 0.54891(13) 0.0503(4) Uani d . 1 1
O O3 0.57241(14) 0.87277(12) 0.39827(13) 0.0535(4) Uani d . 1 1
O O5 0.83325(15) 1.35871(14) 0.43478(17) 0.0707(6) Uani d . 1 1
C C16 0.81380(17) 0.27720(16) 0.83400(14) 0.0379(4) Uani d . 1 1
H H16 0.8573 0.2380 0.8921 0.045 Uiso calc R 1 1
O O2 0.52367(13) 0.67946(19) 0.54436(11) 0.0674(5) Uani d . 1 1
C C1 0.61371(15) 0.66697(15) 0.52376(13) 0.0312(4) Uani d . 1 1
C C15 0.81220(17) 0.39818(16) 0.83058(14) 0.0377(4) Uani d . 1 1
H H15 0.8566 0.4392 0.8871 0.045 Uiso calc R 1 1
C C11 0.79155(19) 1.15447(17) 0.41681(16) 0.0425(5) Uani d . 1 1
O O4 0.97231(14) 1.23519(15) 0.43775(16) 0.0648(5) Uani d . 1 1
H H4 1.0088 1.2965 0.4437 0.097 Uiso calc R 1 1
C C7 0.58957(17) 0.76693(17) 0.35348(15) 0.0385(4) Uani d . 1 1
C C3 0.62544(18) 0.56108(18) 0.36651(16) 0.0425(5) Uani d . 1 1
H H3 0.6412 0.4926 0.4054 0.051 Uiso calc R 1 1
C C14 0.86630(19) 1.25979(19) 0.43000(17) 0.0466(5) Uani d . 1 1
C C10 0.83089(19) 1.04026(19) 0.41152(18) 0.0487(5) Uani d . 1 1
H H10 0.9059 1.0282 0.4135 0.058 Uiso calc R 1 1
C C4 0.6174(2) 0.5568(2) 0.26409(18) 0.0542(6) Uani d . 1 1
H H4A 0.6277 0.4858 0.2341 0.065 Uiso calc R 1 1
C C19 0.7142(2) 0.02012(17) 0.82090(16) 0.0451(5) Uani d . 1 1
H H19 0.6904 0.0591 0.8707 0.054 Uiso calc R 1 1
C C9 0.7593(2) 0.94461(19) 0.40343(18) 0.0501(5) Uani d . 1 1
H H9 0.7858 0.8686 0.3999 0.060 Uiso calc R 1 1
C C8 0.64794(18) 0.96330(17) 0.40065(16) 0.0426(5) Uani d . 1 1
C C12 0.67954(19) 1.17045(18) 0.41297(19) 0.0495(5) Uani d . 1 1
H H12 0.6523 1.2464 0.4156 0.059 Uiso calc R 1 1
C C13 0.60725(19) 1.07601(18) 0.40529(19) 0.0492(5) Uani d . 1 1
H H13 0.5321 1.0880 0.4033 0.059 Uiso calc R 1 1
C C6 0.5804(2) 0.7630(2) 0.25032(18) 0.0581(6) Uani d . 1 1
H H6 0.5651 0.8313 0.2111 0.070 Uiso calc R 1 1
C C5 0.5942(2) 0.6577(3) 0.20625(17) 0.0641(7) Uani d . 1 1
H H5 0.5877 0.6546 0.1368 0.077 Uiso calc R 1 1
H H9A 0.838(3) 0.598(3) 0.547(2) 0.074(9) Uiso d . 1 1
H H9B 0.893(2) 0.517(3) 0.514(2) 0.058(8) Uiso d . 1 1
H H7B 0.946(3) 0.606(3) 0.733(3) 0.095(12) Uiso d . 1 1

loop_
_atom_site_aniso_label
_atom_site_aniso_U_11
_atom_site_aniso_U_22
_atom_site_aniso_U_33
_atom_site_aniso_U_12
_atom_site_aniso_U_13
_atom_site_aniso_U_23
N2 0.0431(12) 0.0190(10) 0.0330(11) 0.000 0.0097(10) 0.000
C20 0.0715(14) 0.0234(9) 0.0468(11) -0.0002(9) 0.0309(11) 0.0023(8)
Co1 0.02896(19) 0.01712(17) 0.02670(18) 0.000 0.00534(13) 0.000
N1 0.0327(11) 0.0193(10) 0.0313(11) 0.000 0.0037(9) 0.000
O1 0.0307(6) 0.0290(6) 0.0278(6) 0.0007(5) 0.0054(5) -0.0003(5)
C18 0.0334(13) 0.0194(12) 0.0314(13) 0.000 0.0036(10) 0.000
C17 0.0324(13) 0.0180(11) 0.0360(13) 0.000 0.0080(10) 0.000
C2 0.0281(9) 0.0346(10) 0.0284(9) -0.0034(7) 0.0061(7) -0.0012(7)
O7 0.0339(7) 0.0407(8) 0.0340(7) -0.0002(6) 0.0080(6) -0.0038(6)
O9 0.0393(9) 0.0542(10) 0.0601(10) -0.0055(7) 0.0188(8) -0.0148(8)
O3 0.0628(10) 0.0311(7) 0.0803(11) -0.0018(7) 0.0422(9) 0.0027(7)
O5 0.0579(11) 0.0354(9) 0.1212(17) -0.0016(7) 0.0303(11) -0.0065(9)
C16 0.0470(11) 0.0236(9) 0.0342(10) 0.0045(8) -0.0017(8) 0.0022(7)
O2 0.0362(8) 0.1331(17) 0.0327(8) 0.0259(9) 0.0097(7) 0.0087(9)
C1 0.0334(10) 0.0298(9) 0.0283(9) 0.0039(7) 0.0058(8) 0.0008(7)
C15 0.0463(11) 0.0237(9) 0.0337(10) 0.0013(8) -0.0023(8) -0.0036(7)
C11 0.0477(12) 0.0349(11) 0.0476(12) 0.0018(9) 0.0184(10) 0.0024(8)
O4 0.0516(10) 0.0474(9) 0.1029(14) -0.0038(7) 0.0343(10) -0.0084(9)
C7 0.0404(10) 0.0366(10) 0.0406(10) -0.0016(8) 0.0151(9) 0.0024(8)
C3 0.0492(12) 0.0360(11) 0.0447(11) -0.0047(9) 0.0178(9) -0.0060(8)
C14 0.0486(12) 0.0409(12) 0.0528(13) 0.0009(9) 0.0191(10) -0.0010(9)
C10 0.0452(12) 0.0420(12) 0.0652(14) 0.0046(9) 0.0259(11) -0.0027(10)
C4 0.0593(14) 0.0589(14) 0.0499(13) -0.0201(11) 0.0247(11) -0.0245(11)
C19 0.0737(15) 0.0235(9) 0.0462(11) 0.0015(9) 0.0300(11) -0.0024(8)
C9 0.0568(13) 0.0319(11) 0.0684(15) 0.0084(9) 0.0291(12) 0.0000(10)
C8 0.0515(12) 0.0320(10) 0.0501(12) 0.0011(9) 0.0239(10) 0.0055(9)
C12 0.0502(13) 0.0311(10) 0.0705(15) 0.0080(9) 0.0233(11) 0.0040(10)
C13 0.0442(12) 0.0367(11) 0.0715(15) 0.0062(9) 0.0244(11) 0.0067(10)
C6 0.0671(15) 0.0666(16) 0.0431(12) 0.0002(12) 0.0204(11) 0.0196(11)
C5 0.0721(17) 0.092(2) 0.0312(11) -0.0168(14) 0.0195(11) -0.0086(12)

loop_
_atom_type_symbol
_atom_type_description
_atom_type_scat_dispersion_real
_atom_type_scat_dispersion_imag
_atom_type_scat_source
C C 0.0033 0.0016 'International Tables Vol C Tables 4.2.6.8 and 6.1.1.4'
H H 0.0000 0.0000 'International Tables Vol C Tables 4.2.6.8 and 6.1.1.4'
N N 0.0061 0.0033 'International Tables Vol C Tables 4.2.6.8 and 6.1.1.4'
O O 0.0106 0.0060 'International Tables Vol C Tables 4.2.6.8 and 6.1.1.4'
Co Co 0.3494 0.9721 'International Tables Vol C Tables 4.2.6.8 and 6.1.1.4'

loop_
_geom_angle_atom_site_label_1
_geom_angle_atom_site_label_2
_geom_angle_atom_site_label_3
_geom_angle_site_symmetry_1
_geom_angle_site_symmetry_3
_geom_angle
_geom_angle_publ_flag
O7 Co1 O7 . 2_656 175.20(8) y
O7 Co1 O1 . 2_656 92.17(5) y
O7 Co1 N2 . 1_565 87.60(4) y
O1 Co1 N2 . 1_565 89.95(3) y
O1 Co1 N1 . . 90.05(3) y
O7 Co1 O1 . . 87.83(5) y
O7 Co1 N1 . . 92.40(4) y
O1 Co1 O1 2_656 . 179.90(6) y
N2 Co1 N1 1_565 . 180 y
C20 N2 C20 . 2_656 117.0(2) ?
C20 N2 Co1 . 1_545 121.49(11) ?
C20 N2 Co1 2_656 1_545 121.49(11) ?
N2 C20 C19 . . 123.25(19) ?
O7 Co1 O1 2_656 2_656 87.83(5) ?
O7 Co1 O1 2_656 . 92.17(5) ?
O7 Co1 N2 2_656 1_565 87.60(4) ?
O1 Co1 N2 2_656 1_565 89.95(3) ?
O7 Co1 N1 2_656 . 92.40(4) ?
O1 Co1 N1 2_656 . 90.05(3) ?
C15 N1 C15 2_656 . 116.7(2) ?
C15 N1 Co1 2_656 . 121.66(10) ?
C15 N1 Co1 . . 121.66(11) ?
C1 O1 Co1 . . 128.17(11) ?
C19 C18 C19 . 2_656 117.2(2) ?
C19 C18 C17 . . 121.40(11) ?
C19 C18 C17 2_656 . 121.40(11) ?
C16 C17 C16 . 2_656 117.8(2) ?
C16 C17 C18 . . 121.08(11) ?
C16 C17 C18 2_656 . 121.08(11) ?
C7 C2 C3 . . 118.22(17) ?
C7 C2 C1 . . 122.11(16) ?
C3 C2 C1 . . 119.65(16) ?
C8 O3 C7 . . 117.49(15) ?
C15 C16 C17 . . 119.26(17) ?
O2 C1 O1 . . 125.01(17) ?
O2 C1 C2 . . 118.26(16) ?
O1 C1 C2 . . 116.67(15) ?
N1 C15 C16 . . 123.47(17) ?
C12 C11 C10 . . 118.75(19) ?
C12 C11 C14 . . 118.53(18) ?
C10 C11 C14 . . 122.7(2) ?
C2 C7 C6 . . 121.1(2) ?
C2 C7 O3 . . 118.84(17) ?
C6 C7 O3 . . 120.01(19) ?
C4 C3 C2 . . 120.9(2) ?
O5 C14 O4 . . 122.7(2) ?
O5 C14 C11 . . 123.2(2) ?
O4 C14 C11 . . 114.03(18) ?
C9 C10 C11 . . 120.6(2) ?
C5 C4 C3 . . 119.8(2) ?
C20 C19 C18 . . 119.62(19) ?
C8 C9 C10 . . 119.31(19) ?
C9 C8 O3 . . 123.12(18) ?
C9 C8 C13 . . 120.9(2) ?
O3 C8 C13 . . 115.90(19) ?
C13 C12 C11 . . 121.31(19) ?
C12 C13 C8 . . 119.1(2) ?
C5 C6 C7 . . 119.6(2) ?
C6 C5 C4 . . 120.3(2) ?

loop_
_geom_bond_atom_site_label_1
_geom_bond_atom_site_label_2
_geom_bond_site_symmetry_2
_geom_bond_distance
_geom_bond_publ_flag
Co1 O7 . 2.1010(14) y
Co1 O1 . 2.1136(12) y
Co1 N2 1_565 2.1354(19) y
Co1 N1 . 2.1504(19) y
N2 C20 . 1.334(2) ?
N2 C20 2_656 1.334(2) ?
N2 Co1 1_545 2.1354(19) ?
C20 C19 . 1.375(3) ?
Co1 O7 2_656 2.1010(14) ?
Co1 O1 2_656 2.1136(12) ?
N1 C15 2_656 1.341(2) ?
N1 C15 . 1.341(2) ?
O1 C1 . 1.263(2) ?
C18 C19 . 1.383(2) ?
C18 C19 2_656 1.383(2) ?
C18 C17 . 1.484(3) ?
C17 C16 . 1.384(2) ?
C17 C16 2_656 1.384(2) ?
C2 C7 . 1.379(3) ?
C2 C3 . 1.389(3) ?
C2 C1 . 1.510(2) ?
O3 C8 . 1.382(2) ?
O3 C7 . 1.393(2) ?
O5 C14 . 1.203(3) ?
C16 C15 . 1.374(3) ?
O2 C1 . 1.234(2) ?
C11 C12 . 1.381(3) ?
C11 C10 . 1.394(3) ?
C11 C14 . 1.489(3) ?
O4 C14 . 1.312(3) ?
C7 C6 . 1.383(3) ?
C3 C4 . 1.376(3) ?
C10 C9 . 1.384(3) ?
C4 C5 . 1.373(4) ?
C9 C8 . 1.381(3) ?
C8 C13 . 1.383(3) ?
C12 C13 . 1.379(3) ?
C6 C5 . 1.372(4) ?

loop_
_geom_hbond_atom_site_label_D
_geom_hbond_atom_site_label_H
_geom_hbond_atom_site_label_A
_geom_hbond_site_symmetry_A
_geom_hbond_distance_DH
_geom_hbond_distance_HA
_geom_hbond_distance_DA
_geom_hbond_angle_DHA
O7 H7A O2 2_656 0.82 1.89 2.632(2) 150.0
O7 H7B O9 . 0.77(3) 2.44(3) 2.922(2) 122(3)
O9 H9A O1 . 0.82(3) 1.94(3) 2.731(2) 162(3)
O9 H9B O5 1_545 0.78(3) 2.12(3) 2.883(3) 165(3)
O4 H4 O9 3_776 0.82 1.83 2.649(2) 174.7
